data_4338690
loop_
_publ_author_name
'Santillan, Guillermo A.'
'Carrano, Carl J.'

_publ_section_title
;
 Cobalt, zinc, and nickel complexes of a diatopic heteroscorpionate
 ligand: building blocks for coordination polymers.
;
_journal_issue 3
_journal_name_full 'Inorganic chemistry'
_journal_page_first 930
_journal_page_last 939
_journal_paper_doi 10.1021/ic701718b
_journal_volume 47
_journal_year 2008
_chemical_formula_sum 'C52 H46 N10 O14 Zn2'
_chemical_formula_weight 1165.73
_chemical_name_systematic
;

 ?

;
_space_group_IT_number 2
_symmetry_cell_setting triclinic
_symmetry_space_group_name_Hall '-P 1'
_symmetry_space_group_name_H-M 'P -1'
_atom_sites_solution_hydrogens geom
_atom_sites_solution_primary direct
_atom_sites_solution_secondary difmap
_audit_creation_method SHELXL-97
_cell_angle_alpha 79.625(5)
_cell_angle_beta 69.471(5)
_cell_angle_gamma 85.661(5)
_cell_formula_units_Z 1
_cell_length_a 10.5179(9)
_cell_length_b 11.6082(10)
_cell_length_c 12.8981(11)
_cell_measurement_reflns_used 7742
_cell_measurement_temperature 240(2)
_cell_measurement_theta_max 25.96
_cell_measurement_theta_min 2.26
_cell_volume 1450.5(2)
_computing_cell_refinement 'Bruker SMART'
_computing_data_collection 'Bruker SMART'
_computing_data_reduction 'Bruker SAINT'
_computing_molecular_graphics 'Bruker SHELXTL'
_computing_publication_material 'Bruker SHELXTL'
_computing_structure_refinement 'SHELXL-97 (Sheldrick, 1997)'
_computing_structure_solution 'SHELXS-97 (Sheldrick, 1990)'
_diffrn_ambient_temperature 240(2)
_diffrn_measured_fraction_theta_full 0.911
_diffrn_measured_fraction_theta_max 0.911
_diffrn_measurement_device_type 'CCD area detector'
_diffrn_measurement_method 'phi and omega scans'
_diffrn_radiation_monochromator graphite
_diffrn_radiation_source 'fine-focus sealed tube'
_diffrn_radiation_type MoK\a
_diffrn_radiation_wavelength 0.71073
_diffrn_reflns_av_R_equivalents 0.0400
_diffrn_reflns_av_sigmaI/netI 0.0458
_diffrn_reflns_limit_h_max 13
_diffrn_reflns_limit_h_min -13
_diffrn_reflns_limit_k_max 14
_diffrn_reflns_limit_k_min -14
_diffrn_reflns_limit_l_max 16
_diffrn_reflns_limit_l_min -16
_diffrn_reflns_number 19006
_diffrn_reflns_theta_full 27.42
_diffrn_reflns_theta_max 27.42
_diffrn_reflns_theta_min 2.62
_exptl_absorpt_coefficient_mu 0.896
_exptl_absorpt_correction_T_max 0.9157
_exptl_absorpt_correction_T_min 0.7748
_exptl_absorpt_correction_type multi-scan
_exptl_absorpt_process_details SADABS
_exptl_crystal_colour colorless
_exptl_crystal_density_diffrn 1.335
_exptl_crystal_density_meas ?
_exptl_crystal_density_method 'not measured'
_exptl_crystal_description plate
_exptl_crystal_F_000 600
_exptl_crystal_size_max 0.30
_exptl_crystal_size_mid 0.30
_exptl_crystal_size_min 0.10
_refine_diff_density_max 2.069
_refine_diff_density_min -0.654
_refine_diff_density_rms 0.116
_refine_ls_extinction_method none
_refine_ls_goodness_of_fit_ref 1.085
_refine_ls_hydrogen_treatment constr
_refine_ls_matrix_type full
_refine_ls_number_parameters 352
_refine_ls_number_reflns 6014
_refine_ls_number_restraints 0
_refine_ls_restrained_S_all 1.085
_refine_ls_R_factor_all 0.1049
_refine_ls_R_factor_gt 0.0775
_refine_ls_shift/su_max 0.001
_refine_ls_shift/su_mean 0.000
_refine_ls_structure_factor_coef Fsqd
_refine_ls_weighting_details 'calc w=1/[\s^2^(Fo^2^)+(0.1266P)^2^+3.3364P] where P=(Fo^2^+2Fc^2^)/3'
_refine_ls_weighting_scheme calc
_refine_ls_wR_factor_gt 0.2145
_refine_ls_wR_factor_ref 0.2389
_reflns_number_gt 4475
_reflns_number_total 6014
_reflns_threshold_expression >2sigma(I)
_cod_data_source_file ic701718b-complex_8.cif
_cod_data_source_block gs59
_cod_depositor_comments
;
The following automatic conversions were performed:

'_symmetry_cell_setting' value 'Triclinic' changed to 'triclinic'
according to
/usr/data/users/saulius/automatic-downloads/retrospective/ACS/lib/dictionaries/cif_core.dic
dictionary named 'cif_core.dic' version 2.4.2 from 2011-04-26.

Automatic conversion script
Id: cif_fix_values 2281 2013-09-26 08:29:07Z andrius 

The following automatic conversions were performed:

'_exptl_crystal_density_meas' value 'not measured' was changed to '?'
- the value is perceived as not measured.

Automatic conversion script
Id: cif_fix_values 3008 2015-01-20 13:52:24Z robertas 
;
_cod_original_sg_symbol_H-M P-1
_cod_database_code 4338690

loop_
_symmetry_equiv_pos_as_xyz
'x, y, z'
'-x, -y, -z'

loop_
_atom_site_label
_atom_site_type_symbol
_atom_site_fract_x
_atom_site_fract_y
_atom_site_fract_z
_atom_site_U_iso_or_equiv
_atom_site_adp_type
_atom_site_occupancy
_atom_site_symmetry_multiplicity
_atom_site_calc_flag
_atom_site_refinement_flags
Zn1 Zn 0.73451(7) 0.77605(5) 0.65828(5) 0.0404(2) Uani 1 1 d .
N4 N 0.9253(4) 0.7178(3) 0.4406(3) 0.0347(9) Uani 1 1 d .
O4 O 0.7460(5) 0.7681(4) 0.8054(3) 0.0593(12) Uani 1 1 d .
N1 N 0.6779(5) 0.6251(4) 0.6274(3) 0.0395(10) Uani 1 1 d .
N3 N 0.9123(5) 0.7784(4) 0.5255(4) 0.0384(9) Uani 1 1 d .
N2 N 0.7318(4) 0.5943(3) 0.5232(3) 0.0347(9) Uani 1 1 d .
C12 C 0.7133(5) 0.7847(4) 0.4069(4) 0.0327(10) Uani 1 1 d .
C11 C 0.8035(5) 0.6800(4) 0.4281(4) 0.0325(10) Uani 1 1 d .
H11A H 0.8327 0.6411 0.3610 0.039 Uiso 1 1 calc R
C17 C 0.7730(6) 0.8879(4) 0.3418(4) 0.0396(11) Uani 1 1 d .
H17A H 0.8680 0.8942 0.3136 0.048 Uiso 1 1 calc R
O3 O 0.8861(6) 0.6159(4) 0.7812(4) 0.0761(15) Uani 1 1 d .
C20 C 0.7973(7) 0.6712(5) 0.9623(5) 0.0478(13) Uani 1 1 d .
C7 C 1.0524(6) 0.7207(5) 0.3674(5) 0.0453(13) Uani 1 1 d .
C13 C 0.5741(6) 0.7752(4) 0.4455(4) 0.0403(11) Uani 1 1 d .
H13A H 0.5333 0.7045 0.4879 0.048 Uiso 1 1 calc R
C8 C 1.1267(7) 0.7836(6) 0.4062(5) 0.0525(14) Uani 1 1 d .
H8A H 1.2195 0.8011 0.3730 0.063 Uiso 1 1 calc R
C19 C 0.8153(7) 0.6844(5) 0.8383(5) 0.0511(14) Uani 1 1 d .
C9 C 1.0354(6) 0.8164(5) 0.5058(5) 0.0438(12) Uani 1 1 d .
C2 C 0.6943(6) 0.4853(4) 0.5236(5) 0.0420(12) Uani 1 1 d .
C3 C 0.6154(7) 0.4448(5) 0.6314(5) 0.0524(14) Uani 1 1 d .
H3A H 0.5738 0.3713 0.6587 0.063 Uiso 1 1 calc R
C24 C 0.8461(8) 0.5764(6) 1.0128(6) 0.069(2) Uani 1 1 d .
H24A H 0.8870 0.5153 0.9729 0.083 Uiso 1 1 calc R
N5 N 0.7780(8) 0.6464(6) 1.1867(5) 0.0788(19) Uani 1 1 d .
C4 C 0.6080(6) 0.5332(5) 0.6933(5) 0.0467(13) Uani 1 1 d .
C1 C 0.7399(8) 0.4302(5) 0.4208(5) 0.0547(15) Uani 1 1 d .
H1A H 0.7959 0.4846 0.3579 0.082 Uiso 1 1 calc R
H1B H 0.6614 0.4104 0.4051 0.082 Uiso 1 1 calc R
H1C H 0.7922 0.3597 0.4324 0.082 Uiso 1 1 calc R
C10 C 1.0640(7) 0.8819(6) 0.5849(6) 0.0591(16) Uani 1 1 d .
H10A H 0.9805 0.8919 0.6463 0.089 Uiso 1 1 calc R
H10B H 1.1002 0.9582 0.5453 0.089 Uiso 1 1 calc R
H10C H 1.1296 0.8382 0.6144 0.089 Uiso 1 1 calc R
C6 C 1.0961(8) 0.6631(7) 0.2655(6) 0.0682(19) Uani 1 1 d .
H6A H 1.0189 0.6253 0.2620 0.102 Uiso 1 1 calc R
H6B H 1.1663 0.6051 0.2694 0.102 Uiso 1 1 calc R
H6C H 1.1313 0.7217 0.1989 0.102 Uiso 1 1 calc R
C21 C 0.7275(9) 0.7510(6) 1.0296(6) 0.074(2) Uani 1 1 d .
H21A H 0.6831 0.8156 1.0012 0.089 Uiso 1 1 calc R
C23 C 0.8362(10) 0.5683(8) 1.1239(6) 0.087(3) Uani 1 1 d .
H23A H 0.8743 0.5017 1.1559 0.104 Uiso 1 1 calc R
C5 C 0.5364(8) 0.5312(6) 0.8158(5) 0.0679(19) Uani 1 1 d .
H5B H 0.5490 0.6053 0.8354 0.102 Uiso 1 1 calc R
H5C H 0.5732 0.4680 0.8577 0.102 Uiso 1 1 calc R
H5D H 0.4402 0.5189 0.8339 0.102 Uiso 1 1 calc R
C22 C 0.7233(10) 0.7352(7) 1.1393(6) 0.082(3) Uani 1 1 d .
H22A H 0.6778 0.7925 1.1829 0.099 Uiso 1 1 calc R
O2 O 0.3397(5) 1.0664(4) 0.3805(3) 0.0518(10) Uani 1 1 d .
O1 O 0.5197(5) 1.1683(4) 0.2753(4) 0.0685(13) Uani 1 1 d .
C16 C 0.6927(6) 0.9817(4) 0.3181(5) 0.0425(12) Uani 1 1 d .
H16A H 0.7336 1.0519 0.2746 0.051 Uiso 1 1 calc R
C15 C 0.5533(6) 0.9729(4) 0.3578(4) 0.0390(12) Uani 1 1 d .
C14 C 0.4941(6) 0.8695(5) 0.4222(4) 0.0408(11) Uani 1 1 d .
H14A H 0.3991 0.8632 0.4503 0.049 Uiso 1 1 calc R
C18 C 0.4663(7) 1.0771(5) 0.3342(5) 0.0474(14) Uani 1 1 d .
O5 O 1.034(6) 0.989(4) 0.086(3) 0.80(8) Uani 1 1 d .
O6 O 0.708(4) 1.219(2) 0.0595(14) 0.50(3) Uani 1 1 d .
O7 O 1.354(4) 0.949(2) 0.123(3) 0.401(19) Uani 1 1 d .
C70 C 0.788(3) 1.2716(15) 0.145(4) 0.37(2) Uani 1 1 d .
C60 C 1.385(2) 0.833(3) 0.130(3) 0.308(19) Uani 1 1 d .

loop_
_atom_site_aniso_label
_atom_site_aniso_U_11
_atom_site_aniso_U_22
_atom_site_aniso_U_33
_atom_site_aniso_U_23
_atom_site_aniso_U_13
_atom_site_aniso_U_12
Zn1 0.0545(4) 0.0352(3) 0.0398(3) -0.0121(2) -0.0259(3) 0.0113(3)
N4 0.038(2) 0.033(2) 0.040(2) -0.0091(16) -0.022(2) 0.0074(17)
O4 0.089(3) 0.059(2) 0.045(2) -0.0173(18) -0.043(2) 0.026(2)
N1 0.049(3) 0.037(2) 0.036(2) -0.0040(17) -0.020(2) 0.0045(19)
N3 0.046(3) 0.035(2) 0.044(2) -0.0132(17) -0.025(2) 0.0062(18)
N2 0.045(3) 0.0278(18) 0.036(2) -0.0045(15) -0.0218(19) 0.0023(17)
C12 0.040(3) 0.033(2) 0.032(2) -0.0094(18) -0.020(2) 0.0061(19)
C11 0.039(3) 0.030(2) 0.034(2) -0.0089(18) -0.019(2) 0.0052(19)
C17 0.045(3) 0.032(2) 0.048(3) -0.006(2) -0.023(3) 0.000(2)
O3 0.115(4) 0.071(3) 0.054(3) -0.025(2) -0.044(3) 0.037(3)
C20 0.065(4) 0.045(3) 0.043(3) -0.011(2) -0.030(3) 0.005(3)
C7 0.046(3) 0.044(3) 0.050(3) -0.014(2) -0.020(3) 0.012(2)
C13 0.043(3) 0.036(2) 0.047(3) -0.004(2) -0.023(3) -0.001(2)
C8 0.043(4) 0.061(4) 0.057(3) -0.016(3) -0.019(3) 0.001(3)
C19 0.076(4) 0.042(3) 0.044(3) -0.009(2) -0.032(3) 0.008(3)
C9 0.045(3) 0.039(3) 0.055(3) -0.009(2) -0.027(3) 0.002(2)
C2 0.050(3) 0.032(2) 0.050(3) -0.006(2) -0.026(3) 0.003(2)
C3 0.060(4) 0.040(3) 0.060(4) -0.004(2) -0.023(3) -0.010(3)
C24 0.093(6) 0.064(4) 0.053(4) -0.014(3) -0.034(4) 0.037(4)
N5 0.108(5) 0.090(4) 0.052(3) -0.021(3) -0.045(4) 0.023(4)
C4 0.048(3) 0.045(3) 0.048(3) -0.004(2) -0.020(3) 0.004(2)
C1 0.084(5) 0.031(3) 0.055(3) -0.009(2) -0.029(3) -0.005(3)
C10 0.070(4) 0.052(3) 0.075(4) -0.024(3) -0.044(4) 0.003(3)
C6 0.058(4) 0.090(5) 0.062(4) -0.037(4) -0.017(3) 0.010(4)
C21 0.123(7) 0.057(4) 0.064(4) -0.020(3) -0.059(5) 0.032(4)
C23 0.124(8) 0.090(5) 0.054(4) -0.016(4) -0.045(5) 0.041(5)
C5 0.078(5) 0.066(4) 0.048(3) -0.003(3) -0.008(3) -0.010(4)
C22 0.133(8) 0.070(4) 0.058(4) -0.027(3) -0.050(5) 0.033(5)
O2 0.054(3) 0.053(2) 0.054(2) -0.0134(18) -0.027(2) 0.0198(19)
O1 0.091(4) 0.035(2) 0.085(3) -0.001(2) -0.045(3) 0.015(2)
C16 0.056(4) 0.029(2) 0.046(3) -0.004(2) -0.023(3) 0.003(2)
C15 0.053(3) 0.038(2) 0.038(2) -0.014(2) -0.028(2) 0.012(2)
C14 0.040(3) 0.043(3) 0.045(3) -0.010(2) -0.022(2) 0.004(2)
C18 0.060(4) 0.050(3) 0.045(3) -0.021(2) -0.032(3) 0.023(3)
O5 0.78(10) 0.48(5) 0.61(8) 0.07(6) 0.37(9) -0.13(5)
O6 0.82(6) 0.28(2) 0.124(11) -0.024(12) 0.15(2) 0.03(3)
O7 0.55(6) 0.182(18) 0.44(4) -0.02(2) -0.15(3) -0.03(2)
C70 0.28(3) 0.076(10) 0.79(7) 0.02(2) -0.29(4) -0.029(13)
C60 0.131(19) 0.27(3) 0.40(4) 0.07(3) 0.00(2) -0.016(19)

loop_
_atom_type_symbol
_atom_type_description
_atom_type_scat_dispersion_real
_atom_type_scat_dispersion_imag
_atom_type_scat_source
C C 0.0033 0.0016 'International Tables Vol C Tables 4.2.6.8 and 6.1.1.4'
H H 0.0000 0.0000 'International Tables Vol C Tables 4.2.6.8 and 6.1.1.4'
N N 0.0061 0.0033 'International Tables Vol C Tables 4.2.6.8 and 6.1.1.4'
O O 0.0106 0.0060 'International Tables Vol C Tables 4.2.6.8 and 6.1.1.4'
Zn Zn 0.2839 1.4301 'International Tables Vol C Tables 4.2.6.8 and 6.1.1.4'

loop_
_geom_angle_atom_site_label_1
_geom_angle_atom_site_label_2
_geom_angle_atom_site_label_3
_geom_angle
_geom_angle_site_symmetry_1
_geom_angle_site_symmetry_3
O4 Zn1 O2 106.67(17) . 2_676
O4 Zn1 N1 115.35(18) . .
O2 Zn1 N1 124.29(17) 2_676 .
O4 Zn1 N3 117.67(19) . .
O2 Zn1 N3 100.24(17) 2_676 .
N1 Zn1 N3 91.29(17) . .
O4 Zn1 C18 101.74(17) . 2_676
O2 Zn1 C18 28.03(19) 2_676 2_676
N1 Zn1 C18 105.79(18) . 2_676
N3 Zn1 C18 124.73(18) . 2_676
C7 N4 N3 111.7(4) . .
C7 N4 C11 128.1(4) . .
N3 N4 C11 119.0(4) . .
C19 O4 Zn1 117.5(4) . .
C4 N1 N2 105.5(4) . .
C4 N1 Zn1 133.2(4) . .
N2 N1 Zn1 120.6(3) . .
C9 N3 N4 105.5(4) . .
C9 N3 Zn1 133.2(4) . .
N4 N3 Zn1 120.6(3) . .
C2 N2 N1 111.3(4) . .
C2 N2 C11 128.3(4) . .
N1 N2 C11 119.9(4) . .
C13 C12 C17 119.7(4) . .
C13 C12 C11 120.8(4) . .
C17 C12 C11 119.4(5) . .
N2 C11 N4 110.9(4) . .
N2 C11 C12 112.5(4) . .
N4 C11 C12 111.1(4) . .
C12 C17 C16 120.0(5) . .
C24 C20 C21 116.1(5) . .
C24 C20 C19 120.4(5) . .
C21 C20 C19 123.5(5) . .
N4 C7 C8 106.7(5) . .
N4 C7 C6 123.5(5) . .
C8 C7 C6 129.8(6) . .
C12 C13 C14 120.1(5) . .
C7 C8 C9 105.9(5) . .
O3 C19 O4 125.6(5) . .
O3 C19 C20 120.5(5) . .
O4 C19 C20 113.8(5) . .
N3 C9 C8 110.2(5) . .
N3 C9 C10 121.4(5) . .
C8 C9 C10 128.3(6) . .
N2 C2 C3 106.1(5) . .
N2 C2 C1 122.3(5) . .
C3 C2 C1 131.6(5) . .
C2 C3 C4 106.8(5) . .
C20 C24 C23 120.0(6) . .
C23 N5 C22 115.2(6) . .
N1 C4 C3 110.2(5) . .
N1 C4 C5 121.9(5) . .
C3 C4 C5 127.9(6) . .
C20 C21 C22 119.3(6) . .
N5 C23 C24 124.5(7) . .
N5 C22 C21 124.5(7) . .
C18 O2 Zn1 104.3(4) . 2_676
C15 C16 C17 120.5(5) . .
C14 C15 C16 119.3(5) . .
C14 C15 C18 120.5(5) . .
C16 C15 C18 120.1(5) . .
C15 C14 C13 120.3(5) . .
O1 C18 O2 122.9(5) . .
O1 C18 C15 120.2(6) . .
O2 C18 C15 116.9(5) . .
O1 C18 Zn1 75.2(3) . 2_676
O2 C18 Zn1 47.7(3) . 2_676
C15 C18 Zn1 164.0(5) . 2_676

loop_
_geom_bond_atom_site_label_1
_geom_bond_atom_site_label_2
_geom_bond_distance
_geom_bond_site_symmetry_2
Zn1 O4 1.929(4) .
Zn1 O2 1.983(4) 2_676
Zn1 N1 2.039(4) .
Zn1 N3 2.044(5) .
Zn1 C18 2.598(5) 2_676
N4 C7 1.338(7) .
N4 N3 1.368(5) .
N4 C11 1.455(6) .
O4 C19 1.272(7) .
N1 C4 1.325(7) .
N1 N2 1.365(6) .
N3 C9 1.323(7) .
N2 C2 1.352(6) .
N2 C11 1.445(6) .
C12 C13 1.377(7) .
C12 C17 1.384(7) .
C12 C11 1.530(6) .
C17 C16 1.383(7) .
O3 C19 1.210(7) .
C20 C24 1.337(8) .
C20 C21 1.375(9) .
C20 C19 1.524(7) .
C7 C8 1.373(8) .
C7 C6 1.494(8) .
C13 C14 1.385(7) .
C8 C9 1.404(8) .
C9 C10 1.496(7) .
C2 C3 1.363(8) .
C2 C1 1.486(8) .
C3 C4 1.391(8) .
C24 C23 1.386(9) .
N5 C23 1.298(10) .
N5 C22 1.303(9) .
C4 C5 1.489(9) .
C21 C22 1.378(9) .
O2 C18 1.260(8) .
O2 Zn1 1.983(4) 2_676
O1 C18 1.232(8) .
C16 C15 1.379(8) .
C15 C14 1.382(8) .
C15 C18 1.512(7) .
C18 Zn1 2.598(5) 2_676
O6 C70 1.81(4) .
O7 C60 1.35(3) .
